data_4312211
loop_
_publ_author_name
'Iv\'an Garc\'ia-Orozco'
'Jos\'e G. L\'opez-Cort\'es'
'M. Carmen Ortega-Alfaro'
'Rub\'en Alfredo Toscano'
'Guillermo Penieres-Carrillo'
'Cecilio Alvarez-Toledano'

_publ_contact_author
;
      Cecilio Alvarez-Toledano
      Instituto de Qu\'imica
      Universidad Nacional Aut\'onoma de M\'exico
      Circuito Exterior, Ciudad Universitaria
      Apartado Postal 70-213
      M\'exico, D. F. 04510, M\'exico 
;
_publ_contact_author_email cecilio@servidor.unam.mx
_publ_contact_author_fax '5255 5616 2217'
_publ_contact_author_phone '5255 5622 4513'
_publ_section_title
;
 Synthesis, Characterization, and Tautomerism of Four Novel Copper(I)
 Complexes from 3-Hydroxy-3-(p-R-phenyl)-2-propenedithioic Acids
;
_journal_name_full 'Inorganic Chemistry'
_journal_page_first 8572
_journal_page_last 8576
_journal_paper_doi 10.1021/ic0488132
_journal_volume 43
_journal_year 2004
_chemical_formula_sum 'C46 H39 Cu O P2 S2'
_chemical_formula_weight 797.37
_chemical_name_systematic
; 
Bis(triphenylphosphine-P)-(3-Hydroxy-3-(4-methylphenyl)-2-propen
dithioate-S,S')copper(I)
;
_space_group_IT_number 14
_symmetry_cell_setting monoclinic
_symmetry_space_group_name_Hall '-P 2ybc'
_symmetry_space_group_name_H-M 'P 1 21/c 1'
_atom_sites_solution_hydrogens difmap
_atom_sites_solution_primary direct
_atom_sites_solution_secondary difmap
_audit_creation_method SHELXL-97
_cell_angle_alpha 90.00
_cell_angle_beta 92.750(1)
_cell_angle_gamma 90.00
_cell_formula_units_Z 4
_cell_length_a 13.947(2)
_cell_length_b 10.828(2)
_cell_length_c 26.508(3)
_cell_measurement_reflns_used 40
_cell_measurement_temperature 293(2)
_cell_measurement_theta_max 12.50
_cell_measurement_theta_min 5.00
_cell_volume 3998.6(10)
_computing_cell_refinement 'XSCANS ver 2.1 1993'
_computing_data_collection 'XSCANS ver 2.1 1993'
_computing_data_reduction 'XSCANS ver 2.1 1993'
_computing_molecular_graphics 'SHELXTL V 6.10'
_computing_publication_material 'SHELXTL V 6.10'
_computing_structure_refinement 'SHELXL-97 (Sheldrick, 1997)'
_computing_structure_solution 'SHELXS-97 (Sheldrick, 1997)'
_diffrn_ambient_temperature 293(2)
_diffrn_measured_fraction_theta_full 0.945
_diffrn_measured_fraction_theta_max 0.945
_diffrn_measurement_device_type 'Siemens P4/PC diffractometer'
_diffrn_measurement_method \q:2\q
_diffrn_radiation_monochromator graphite
_diffrn_radiation_source 'fine-focus sealed tube'
_diffrn_radiation_type MoK\a
_diffrn_radiation_wavelength 0.71073
_diffrn_reflns_av_R_equivalents 0.0501
_diffrn_reflns_av_sigmaI/netI 0.1053
_diffrn_reflns_limit_h_max 16
_diffrn_reflns_limit_h_min 0
_diffrn_reflns_limit_k_max 12
_diffrn_reflns_limit_k_min 0
_diffrn_reflns_limit_l_max 31
_diffrn_reflns_limit_l_min -31
_diffrn_reflns_number 7344
_diffrn_reflns_theta_full 24.99
_diffrn_reflns_theta_max 25.00
_diffrn_reflns_theta_min 1.50
_diffrn_standards_decay_% 3
_diffrn_standards_interval_time 97
_diffrn_standards_number 3
_exptl_absorpt_coefficient_mu 0.765
_exptl_absorpt_correction_T_max 0.816
_exptl_absorpt_correction_T_min 0.793
_exptl_absorpt_correction_type psi-scan
_exptl_crystal_colour red
_exptl_crystal_density_diffrn 1.325
_exptl_crystal_density_method 'not measured'
_exptl_crystal_description prism
_exptl_crystal_F_000 1656
_exptl_crystal_size_max 0.54
_exptl_crystal_size_mid 0.24
_exptl_crystal_size_min 0.20
_refine_diff_density_max 0.327
_refine_diff_density_min -0.315
_refine_diff_density_rms 0.072
_refine_ls_extinction_method none
_refine_ls_goodness_of_fit_ref 1.014
_refine_ls_hydrogen_treatment mixed
_refine_ls_matrix_type full
_refine_ls_number_parameters 472
_refine_ls_number_reflns 7034
_refine_ls_number_restraints 0
_refine_ls_restrained_S_all 1.014
_refine_ls_R_factor_all 0.1351
_refine_ls_R_factor_gt 0.0587
_refine_ls_shift/su_max 0.003
_refine_ls_shift/su_mean 0.000
_refine_ls_structure_factor_coef Fsqd
_refine_ls_weighting_details 'w=1/[\s^2^(Fo^2^)+(0.0351P)^2^+1.0131P] where P=(Fo^2^+2Fc^2^)/3'
_refine_ls_weighting_scheme calc
_refine_ls_wR_factor_gt 0.1028
_refine_ls_wR_factor_ref 0.1310
_reflns_number_gt 3861
_reflns_number_total 7034
_reflns_threshold_expression >2sigma(I)
_cod_data_source_file ic0488132si20040826_115634.cif
_cod_data_source_block compound2a
_cod_depositor_comments
;
The following automatic conversions were performed:

'_exptl_absorpt_correction_type' tag value 'psi-scans' was replaced
with 'psi-scan' value.

Automatic conversion script
Id: cif_fix_values 1646 2011-03-28 12:23:43Z adriana 

The following automatic conversions were performed:

'_refine_ls_weighting_scheme' value 'calc
w=1/[\s^2^(Fo^2^)+(0.0351P)^2^+1.0131P] where P=(Fo^2^+2Fc^2^)/3' was
changed to 'calc'. New tag '_refine_ls_weighting_details' was
created. The value of the new tag was set to
'w=1/[\s^2^(Fo^2^)+(0.0351P)^2^+1.0131P] where P=(Fo^2^+2Fc^2^)/3'.

Automatic conversion script
Id: cif_fix_values 3143 2015-03-26 13:38:13Z robertas 
;
_cod_original_cell_volume 3998.6(1)
_cod_original_sg_symbol_H-M 'P 21/c'
_cod_database_code 4312211

loop_
_symmetry_equiv_pos_as_xyz
'x, y, z'
'-x, y+1/2, -z+1/2'
'-x, -y, -z'
'x, -y-1/2, z-1/2'

loop_
_atom_site_label
_atom_site_type_symbol
_atom_site_fract_x
_atom_site_fract_y
_atom_site_fract_z
_atom_site_U_iso_or_equiv
_atom_site_adp_type
_atom_site_occupancy
_atom_site_calc_flag
_atom_site_refinement_flags
_atom_site_disorder_assembly
_atom_site_disorder_group
Cu Cu 0.29215(4) 0.02952(7) 0.12173(3) 0.04001(19) Uani 1 d . . .
S1 S 0.25176(10) -0.02970(16) 0.03687(5) 0.0461(4) Uani 1 d . . .
S2 S 0.27694(11) -0.20153(15) 0.12128(6) 0.0501(4) Uani 1 d . . .
P1 P 0.44848(9) 0.08075(15) 0.13568(5) 0.0386(3) Uani 1 d . . .
P2 P 0.17236(9) 0.10099(14) 0.16875(5) 0.0356(3) Uani 1 d . . .
O1 O 0.2179(4) -0.4468(4) 0.08190(16) 0.0654(13) Uani 1 d . . .
H1 H 0.236(5) -0.382(7) 0.104(3) 0.078 Uiso 1 d . . .
C1 C 0.2435(4) -0.1763(5) 0.0593(2) 0.0397(13) Uani 1 d . . .
C2 C 0.2072(4) -0.2737(5) 0.0262(2) 0.0432(14) Uani 1 d . . .
H2 H 0.1891 -0.2492 -0.0077 0.052 Uiso 1 d R . .
C3 C 0.1943(4) -0.3958(6) 0.0370(2) 0.0429(14) Uani 1 d . . .
C4 C 0.1513(4) -0.4841(6) 0.0006(2) 0.0432(14) Uani 1 d . . .
C5 C 0.0912(4) -0.4444(6) -0.0395(2) 0.0505(16) Uani 1 d . . .
H5 H 0.0814 -0.3573 -0.0441 0.061 Uiso 1 d R . .
C6 C 0.0461(4) -0.5268(7) -0.0724(2) 0.0538(15) Uani 1 d . . .
H6 H 0.0021 -0.4972 -0.0986 0.065 Uiso 1 d R . .
C7 C 0.0605(4) -0.6532(6) -0.0667(2) 0.0503(16) Uani 1 d . . .
C8 C 0.1204(4) -0.6950(6) -0.0263(2) 0.0556(17) Uani 1 d . . .
H8 H 0.1306 -0.7818 -0.0209 0.067 Uiso 1 d R . .
C9 C 0.1645(4) -0.6111(6) 0.0065(3) 0.0561(17) Uani 1 d . . .
H9 H 0.2054 -0.6402 0.0342 0.067 Uiso 1 d R . .
C10 C 0.0118(5) -0.7444(7) -0.1029(3) 0.074(2) Uani 1 d . . .
H10C H 0.0260 -0.8281 -0.0932 0.089 Uiso 1 d R . .
H10A H 0.0327 -0.7297 -0.1364 0.089 Uiso 1 d R . .
H10B H -0.0562 -0.7309 -0.1032 0.089 Uiso 1 d R . .
C11 C 0.4891(4) 0.2208(6) 0.1040(2) 0.0416(14) Uani 1 d . . .
C12 C 0.4253(4) 0.3171(7) 0.0958(2) 0.0567(17) Uani 1 d . . .
H12 H 0.3604 0.3074 0.1057 0.068 Uiso 1 d R . .
C13 C 0.4537(5) 0.4258(7) 0.0745(3) 0.069(2) Uani 1 d . . .
H13 H 0.4076 0.4909 0.0691 0.083 Uiso 1 d R . .
C14 C 0.5466(6) 0.4408(7) 0.0606(3) 0.074(2) Uani 1 d . . .
H14 H 0.5682 0.5181 0.0476 0.089 Uiso 1 d R . .
C15 C 0.6098(6) 0.3464(8) 0.0673(3) 0.083(2) Uani 1 d . . .
H15 H 0.6734 0.3546 0.0553 0.099 Uiso 1 d R . .
C16 C 0.5823(5) 0.2349(7) 0.0888(3) 0.0665(19) Uani 1 d . . .
H16 H 0.6279 0.1689 0.0933 0.080 Uiso 1 d R . .
C17 C 0.4832(3) 0.1093(5) 0.2020(2) 0.0390(13) Uani 1 d . . .
C18 C 0.5528(5) 0.1939(6) 0.2185(2) 0.0557(17) Uani 1 d . . .
H18 H 0.5865 0.2412 0.1944 0.067 Uiso 1 d R . .
C19 C 0.5717(5) 0.2120(7) 0.2700(3) 0.072(2) Uani 1 d . . .
H19 H 0.6220 0.2679 0.2808 0.086 Uiso 1 d R . .
C20 C 0.5228(5) 0.1487(7) 0.3050(3) 0.0620(19) Uani 1 d . . .
H20 H 0.5358 0.1638 0.3403 0.074 Uiso 1 d R . .
C21 C 0.4546(4) 0.0656(7) 0.2894(2) 0.063(2) Uani 1 d . . .
H21 H 0.4195 0.0207 0.3137 0.075 Uiso 1 d R . .
C22 C 0.4336(4) 0.0461(7) 0.2383(2) 0.0536(17) Uani 1 d . . .
H22 H 0.3855 -0.0131 0.2279 0.064 Uiso 1 d R . .
C23 C 0.5314(4) -0.0384(6) 0.1157(2) 0.0417(13) Uani 1 d . . .
C24 C 0.6076(4) -0.0824(6) 0.1465(3) 0.0566(16) Uani 1 d . . .
H24 H 0.6188 -0.0509 0.1801 0.068 Uiso 1 d R . .
C25 C 0.6669(5) -0.1753(7) 0.1281(3) 0.074(2) Uani 1 d . . .
H25 H 0.7191 -0.2072 0.1491 0.089 Uiso 1 d R . .
C26 C 0.6513(5) -0.2224(8) 0.0804(4) 0.081(2) Uani 1 d . . .
H26 H 0.6944 -0.2834 0.0682 0.097 Uiso 1 d R . .
C27 C 0.5754(6) -0.1808(8) 0.0506(3) 0.080(2) Uani 1 d . . .
H27 H 0.5640 -0.2162 0.0177 0.096 Uiso 1 d R . .
C28 C 0.5150(5) -0.0890(7) 0.0683(3) 0.068(2) Uani 1 d . . .
H28 H 0.4620 -0.0599 0.0470 0.082 Uiso 1 d R . .
C29 C 0.1771(4) 0.2656(5) 0.1854(2) 0.0392(13) Uani 1 d . . .
C30 C 0.0977(4) 0.3430(6) 0.1837(2) 0.0534(16) Uani 1 d . . .
H30 H 0.0357 0.3115 0.1728 0.064 Uiso 1 d R . .
C31 C 0.1079(5) 0.4663(7) 0.1967(3) 0.0663(19) Uani 1 d . . .
H31 H 0.0528 0.5194 0.1964 0.080 Uiso 1 d R . .
C32 C 0.1965(6) 0.5145(7) 0.2105(2) 0.0666(19) Uani 1 d . . .
H32 H 0.2026 0.6006 0.2187 0.080 Uiso 1 d R . .
C33 C 0.2755(5) 0.4382(6) 0.2131(2) 0.0603(18) Uani 1 d . . .
H33 H 0.3369 0.4715 0.2237 0.072 Uiso 1 d R . .
C34 C 0.2667(4) 0.3156(6) 0.2000(2) 0.0486(15) Uani 1 d . . .
H34 H 0.3221 0.2628 0.2018 0.058 Uiso 1 d R . .
C35 C 0.0494(3) 0.0810(5) 0.1417(2) 0.0396(13) Uani 1 d . . .
C36 C 0.0347(4) 0.0946(6) 0.0896(2) 0.0472(14) Uani 1 d . . .
H36 H 0.0880 0.1158 0.0698 0.057 Uiso 1 d R . .
C37 C -0.0570(4) 0.0814(7) 0.0671(2) 0.0584(17) Uani 1 d . . .
H37 H -0.0664 0.0869 0.0310 0.070 Uiso 1 d R . .
C38 C -0.1333(4) 0.0570(6) 0.0963(2) 0.0606(19) Uani 1 d . . .
H38 H -0.1971 0.0511 0.0812 0.073 Uiso 1 d R . .
C39 C -0.1196(4) 0.0428(7) 0.1472(2) 0.0574(17) Uani 1 d . . .
H39 H -0.1735 0.0247 0.1671 0.069 Uiso 1 d R . .
C40 C -0.0286(4) 0.0540(6) 0.1704(2) 0.0500(17) Uani 1 d . . .
H40 H -0.0198 0.0444 0.2063 0.060 Uiso 1 d R . .
C41 C 0.1696(3) 0.0252(6) 0.23044(19) 0.0381(12) Uani 1 d . . .
C42 C 0.1592(5) -0.1019(7) 0.2318(3) 0.0611(18) Uani 1 d . . .
H42 H 0.1486 -0.1460 0.2006 0.073 Uiso 1 d R . .
C43 C 0.1632(6) -0.1652(7) 0.2781(3) 0.076(2) Uani 1 d . . .
H43 H 0.1585 -0.2536 0.2786 0.092 Uiso 1 d R . .
C44 C 0.1780(5) -0.1014(8) 0.3225(2) 0.068(2) Uani 1 d . . .
H44 H 0.1814 -0.1437 0.3543 0.082 Uiso 1 d R . .
C45 C 0.1877(5) 0.0237(8) 0.3213(2) 0.071(2) Uani 1 d . . .
H45 H 0.1963 0.0680 0.3526 0.085 Uiso 1 d R . .
C46 C 0.1829(5) 0.0878(7) 0.2758(2) 0.0617(18) Uani 1 d . . .
H46 H 0.1892 0.1761 0.2757 0.074 Uiso 1 d R . .

loop_
_atom_site_aniso_label
_atom_site_aniso_U_11
_atom_site_aniso_U_22
_atom_site_aniso_U_33
_atom_site_aniso_U_23
_atom_site_aniso_U_13
_atom_site_aniso_U_12
Cu 0.0330(3) 0.0456(4) 0.0410(4) -0.0095(4) -0.0028(3) -0.0028(3)
S1 0.0546(8) 0.0437(9) 0.0389(7) -0.0014(7) -0.0094(6) -0.0046(8)
S2 0.0625(10) 0.0472(10) 0.0393(8) -0.0019(8) -0.0116(7) -0.0030(8)
P1 0.0310(7) 0.0432(9) 0.0414(8) -0.0047(7) -0.0020(5) -0.0016(6)
P2 0.0302(6) 0.0366(9) 0.0397(7) -0.0040(7) -0.0008(5) -0.0021(6)
O1 0.097(3) 0.045(3) 0.053(3) -0.001(2) -0.018(2) 0.000(3)
C1 0.035(3) 0.041(4) 0.043(3) -0.004(3) -0.001(2) 0.004(2)
C2 0.053(3) 0.034(4) 0.042(3) -0.005(3) 0.001(3) -0.006(3)
C3 0.039(3) 0.045(4) 0.045(3) -0.008(3) 0.001(2) 0.005(3)
C4 0.043(3) 0.042(4) 0.045(3) -0.006(3) 0.005(2) 0.001(3)
C5 0.060(4) 0.040(4) 0.052(4) -0.005(3) 0.001(3) -0.002(3)
C6 0.061(4) 0.046(4) 0.054(4) -0.007(3) -0.002(3) 0.000(3)
C7 0.048(3) 0.043(4) 0.061(4) -0.015(3) 0.011(3) -0.005(3)
C8 0.057(4) 0.037(4) 0.073(5) -0.007(3) 0.007(3) 0.002(3)
C9 0.054(4) 0.042(5) 0.072(4) -0.006(3) -0.002(3) 0.007(3)
C10 0.084(5) 0.051(5) 0.087(5) -0.027(4) -0.003(4) -0.011(4)
C11 0.045(3) 0.042(4) 0.038(3) 0.003(3) 0.001(2) 0.001(3)
C12 0.055(4) 0.065(5) 0.049(4) 0.007(3) 0.002(3) 0.005(3)
C13 0.084(5) 0.053(5) 0.071(5) 0.017(4) 0.015(4) 0.015(4)
C14 0.102(6) 0.056(6) 0.064(4) 0.015(4) 0.009(4) -0.015(4)
C15 0.069(5) 0.087(7) 0.094(6) 0.021(5) 0.024(4) -0.014(5)
C16 0.057(4) 0.065(5) 0.079(5) 0.014(4) 0.020(3) 0.000(4)
C17 0.029(3) 0.035(4) 0.052(3) 0.001(3) -0.007(2) 0.003(2)
C18 0.065(4) 0.046(4) 0.054(4) 0.004(3) -0.014(3) -0.017(3)
C19 0.088(5) 0.045(5) 0.078(5) -0.011(4) -0.041(4) -0.015(4)
C20 0.072(5) 0.066(5) 0.047(4) -0.007(4) -0.016(3) 0.014(4)
C21 0.052(4) 0.085(6) 0.051(4) 0.008(4) 0.001(3) 0.003(4)
C22 0.041(3) 0.068(5) 0.052(3) 0.001(3) -0.005(3) -0.006(3)
C23 0.039(3) 0.035(3) 0.052(3) -0.008(3) 0.006(2) -0.007(3)
C24 0.045(3) 0.050(4) 0.074(4) -0.006(4) -0.002(3) 0.011(3)
C25 0.051(4) 0.068(6) 0.102(6) 0.011(5) -0.004(4) 0.016(4)
C26 0.056(4) 0.064(6) 0.125(7) -0.024(5) 0.030(5) 0.003(4)
C27 0.078(5) 0.081(6) 0.082(5) -0.034(5) 0.016(4) 0.013(5)
C28 0.060(4) 0.078(5) 0.066(4) -0.026(4) 0.001(3) 0.009(4)
C29 0.042(3) 0.037(4) 0.039(3) -0.002(3) 0.002(2) -0.002(3)
C30 0.052(4) 0.048(4) 0.060(4) -0.010(3) 0.000(3) 0.005(3)
C31 0.086(5) 0.039(4) 0.073(4) -0.012(4) 0.001(4) 0.023(4)
C32 0.104(6) 0.040(4) 0.056(4) -0.008(3) 0.005(4) -0.007(4)
C33 0.068(4) 0.050(5) 0.063(4) -0.010(3) 0.007(3) -0.014(3)
C34 0.046(3) 0.039(4) 0.062(4) -0.010(3) 0.005(3) -0.006(3)
C35 0.035(3) 0.035(3) 0.048(3) -0.009(3) -0.004(2) 0.000(2)
C36 0.039(3) 0.052(4) 0.050(3) 0.002(3) -0.004(2) 0.004(3)
C37 0.055(4) 0.060(5) 0.059(4) -0.007(4) -0.019(3) 0.011(3)
C38 0.042(3) 0.068(5) 0.070(4) -0.012(4) -0.018(3) 0.004(3)
C39 0.032(3) 0.066(5) 0.075(4) -0.008(4) 0.006(3) -0.005(3)
C40 0.037(3) 0.066(5) 0.048(3) -0.016(3) 0.005(2) -0.003(3)
C41 0.033(3) 0.041(3) 0.040(3) -0.004(3) 0.002(2) -0.006(3)
C42 0.081(5) 0.045(5) 0.059(4) 0.001(4) 0.020(3) -0.006(4)
C43 0.103(6) 0.055(5) 0.074(5) 0.026(4) 0.042(5) 0.011(4)
C44 0.068(4) 0.093(7) 0.044(4) 0.023(4) 0.009(3) 0.005(4)
C45 0.090(5) 0.072(5) 0.050(4) -0.001(4) -0.001(3) -0.034(5)
C46 0.081(4) 0.050(4) 0.054(4) 0.001(4) -0.001(3) -0.025(4)

loop_
_atom_type_symbol
_atom_type_description
_atom_type_scat_dispersion_real
_atom_type_scat_dispersion_imag
_atom_type_scat_source
C C 0.0033 0.0016 'International Tables Vol C Tables 4.2.6.8 and 6.1.1.4'
H H 0.0000 0.0000 'International Tables Vol C Tables 4.2.6.8 and 6.1.1.4'
O O 0.0106 0.0060 'International Tables Vol C Tables 4.2.6.8 and 6.1.1.4'
P P 0.1023 0.0942 'International Tables Vol C Tables 4.2.6.8 and 6.1.1.4'
S S 0.1246 0.1234 'International Tables Vol C Tables 4.2.6.8 and 6.1.1.4'
Cu Cu 0.3201 1.2651 'International Tables Vol C Tables 4.2.6.8 and 6.1.1.4'

loop_
_geom_angle_atom_site_label_1
_geom_angle_atom_site_label_2
_geom_angle_atom_site_label_3
_geom_angle
_geom_angle_site_symmetry_1
_geom_angle_site_symmetry_3
_geom_angle_publ_flag
P1 Cu P2 123.78(6) . . ?
P1 Cu S1 113.76(6) . . ?
P2 Cu S1 117.65(5) . . ?
P1 Cu S2 109.00(6) . . ?
P2 Cu S2 106.16(6) . . ?
S1 Cu S2 73.20(6) . . ?
C1 S1 Cu 86.41(19) . . ?
C1 S2 Cu 82.2(2) . . ?
C17 P1 C23 104.8(2) . . ?
C17 P1 C11 103.1(3) . . ?
C23 P1 C11 103.7(3) . . ?
C17 P1 Cu 114.04(17) . . ?
C23 P1 Cu 113.46(18) . . ?
C11 P1 Cu 116.35(18) . . ?
C41 P2 C29 102.9(3) . . ?
C41 P2 C35 103.7(2) . . ?
C29 P2 C35 103.3(3) . . ?
C41 P2 Cu 112.68(18) . . ?
C29 P2 Cu 116.36(18) . . ?
C35 P2 Cu 116.30(18) . . ?
C2 C1 S1 119.7(4) . . ?
C2 C1 S2 122.5(5) . . ?
S1 C1 S2 117.8(3) . . ?
C3 C2 C1 128.6(5) . . ?
O1 C3 C2 123.8(5) . . ?
O1 C3 C4 113.0(5) . . ?
C2 C3 C4 123.2(5) . . ?
C5 C4 C9 117.5(6) . . ?
C5 C4 C3 120.9(6) . . ?
C9 C4 C3 121.5(6) . . ?
C6 C5 C4 121.6(6) . . ?
C5 C6 C7 120.6(6) . . ?
C6 C7 C8 118.6(6) . . ?
C6 C7 C10 121.0(6) . . ?
C8 C7 C10 120.4(6) . . ?
C9 C8 C7 120.0(6) . . ?
C8 C9 C4 121.7(6) . . ?
C12 C11 C16 118.5(6) . . ?
C12 C11 P1 119.0(4) . . ?
C16 C11 P1 122.5(5) . . ?
C13 C12 C11 121.0(6) . . ?
C12 C13 C14 120.4(7) . . ?
C15 C14 C13 119.5(7) . . ?
C14 C15 C16 121.0(7) . . ?
C11 C16 C15 119.5(7) . . ?
C18 C17 C22 118.0(5) . . ?
C18 C17 P1 124.3(5) . . ?
C22 C17 P1 117.7(4) . . ?
C19 C18 C17 119.9(6) . . ?
C20 C19 C18 121.3(6) . . ?
C21 C20 C19 119.4(6) . . ?
C20 C21 C22 120.6(6) . . ?
C21 C22 C17 120.8(6) . . ?
C28 C23 C24 119.1(6) . . ?
C28 C23 P1 117.6(5) . . ?
C24 C23 P1 123.2(4) . . ?
C23 C24 C25 119.2(6) . . ?
C26 C25 C24 121.1(7) . . ?
C27 C26 C25 119.6(7) . . ?
C26 C27 C28 120.2(7) . . ?
C23 C28 C27 120.7(7) . . ?
C30 C29 C34 118.4(6) . . ?
C30 C29 P2 123.9(4) . . ?
C34 C29 P2 117.6(4) . . ?
C31 C30 C29 120.1(6) . . ?
C32 C31 C30 120.9(7) . . ?
C31 C32 C33 119.5(7) . . ?
C34 C33 C32 120.4(6) . . ?
C33 C34 C29 120.7(6) . . ?
C40 C35 C36 118.9(5) . . ?
C40 C35 P2 123.4(4) . . ?
C36 C35 P2 117.7(4) . . ?
C35 C36 C37 120.2(6) . . ?
C38 C37 C36 119.9(6) . . ?
C39 C38 C37 120.3(5) . . ?
C38 C39 C40 120.8(5) . . ?
C35 C40 C39 119.8(5) . . ?
C42 C41 C46 118.2(6) . . ?
C42 C41 P2 118.4(5) . . ?
C46 C41 P2 123.3(5) . . ?
C41 C42 C43 120.6(7) . . ?
C44 C43 C42 120.1(7) . . ?
C45 C44 C43 119.5(7) . . ?
C44 C45 C46 121.0(7) . . ?
C41 C46 C45 120.5(7) . . ?

loop_
_geom_bond_atom_site_label_1
_geom_bond_atom_site_label_2
_geom_bond_distance
_geom_bond_site_symmetry_2
_geom_bond_publ_flag
Cu P1 2.2629(14) . ?
Cu P2 2.2678(15) . ?
Cu S1 2.3806(15) . ?
Cu S2 2.5108(19) . ?
S1 C1 1.701(6) . ?
S2 C1 1.707(5) . ?
P1 C17 1.828(5) . ?
P1 C23 1.828(6) . ?
P1 C11 1.836(6) . ?
P2 C41 1.832(5) . ?
P2 C29 1.837(6) . ?
P2 C35 1.840(5) . ?
O1 C3 1.338(7) . ?
C1 C2 1.448(8) . ?
C2 C3 1.366(8) . ?
C3 C4 1.466(8) . ?
C4 C5 1.390(8) . ?
C4 C9 1.395(9) . ?
C5 C6 1.379(8) . ?
C6 C7 1.390(9) . ?
C7 C8 1.402(9) . ?
C7 C10 1.515(8) . ?
C8 C9 1.381(9) . ?
C11 C12 1.381(8) . ?
C11 C16 1.388(8) . ?
C12 C13 1.372(9) . ?
C13 C14 1.374(10) . ?
C14 C15 1.356(11) . ?
C15 C16 1.397(10) . ?
C17 C18 1.390(8) . ?
C17 C22 1.391(8) . ?
C18 C19 1.389(9) . ?
C19 C20 1.363(10) . ?
C20 C21 1.360(10) . ?
C21 C22 1.387(8) . ?
C23 C28 1.381(8) . ?
C23 C24 1.392(8) . ?
C24 C25 1.404(9) . ?
C25 C26 1.371(10) . ?
C26 C27 1.367(11) . ?
C27 C28 1.399(9) . ?
C29 C30 1.387(8) . ?
C29 C34 1.400(7) . ?
C30 C31 1.385(9) . ?
C31 C32 1.374(10) . ?
C32 C33 1.376(9) . ?
C33 C34 1.376(9) . ?
C35 C40 1.388(7) . ?
C35 C36 1.393(7) . ?
C36 C37 1.392(7) . ?
C37 C38 1.371(9) . ?
C38 C39 1.362(8) . ?
C39 C40 1.389(7) . ?
C41 C42 1.385(8) . ?
C41 C46 1.386(8) . ?
C42 C43 1.404(9) . ?
C43 C44 1.372(10) . ?
C44 C45 1.362(10) . ?
C45 C46 1.390(9) . ?

loop_
_geom_hbond_atom_site_label_D
_geom_hbond_atom_site_label_H
_geom_hbond_atom_site_label_A
_geom_hbond_distance_DH
_geom_hbond_distance_HA
_geom_hbond_distance_DA
_geom_hbond_angle_DHA
_geom_hbond_site_symmetry_A
O1 H1 S2 0.94(7) 2.08(7) 2.956(5) 155(6) .

loop_
_geom_torsion_atom_site_label_1
_geom_torsion_atom_site_label_2
_geom_torsion_atom_site_label_3
_geom_torsion_atom_site_label_4
_geom_torsion
_geom_torsion_site_symmetry_1
_geom_torsion_site_symmetry_2
_geom_torsion_site_symmetry_3
_geom_torsion_site_symmetry_4
_geom_torsion_publ_flag
P1 Cu S1 C1 107.70(18) . . . . ?
P2 Cu S1 C1 -95.89(18) . . . . ?
S2 Cu S1 C1 3.90(18) . . . . ?
P1 Cu S2 C1 -113.86(18) . . . . ?
P2 Cu S2 C1 110.75(18) . . . . ?
S1 Cu S2 C1 -3.91(18) . . . . ?
P2 Cu P1 C17 31.9(2) . . . . ?
S1 Cu P1 C17 -173.4(2) . . . . ?
S2 Cu P1 C17 -93.9(2) . . . . ?
P2 Cu P1 C23 151.8(2) . . . . ?
S1 Cu P1 C23 -53.5(2) . . . . ?
S2 Cu P1 C23 26.0(2) . . . . ?
P2 Cu P1 C11 -88.0(2) . . . . ?
S1 Cu P1 C11 66.7(2) . . . . ?
S2 Cu P1 C11 146.2(2) . . . . ?
P1 Cu P2 C41 -75.7(2) . . . . ?
S1 Cu P2 C41 130.4(2) . . . . ?
S2 Cu P2 C41 51.2(2) . . . . ?
P1 Cu P2 C29 42.7(2) . . . . ?
S1 Cu P2 C29 -111.2(2) . . . . ?
S2 Cu P2 C29 169.68(19) . . . . ?
P1 Cu P2 C35 164.8(2) . . . . ?
S1 Cu P2 C35 10.9(2) . . . . ?
S2 Cu P2 C35 -68.2(2) . . . . ?
Cu S1 C1 C2 172.6(4) . . . . ?
Cu S1 C1 S2 -6.2(3) . . . . ?
Cu S2 C1 C2 -172.9(4) . . . . ?
Cu S2 C1 S1 5.9(3) . . . . ?
S1 C1 C2 C3 -179.4(5) . . . . ?
S2 C1 C2 C3 -0.6(8) . . . . ?
C1 C2 C3 O1 -2.6(10) . . . . ?
C1 C2 C3 C4 176.2(5) . . . . ?
O1 C3 C4 C5 155.8(5) . . . . ?
C2 C3 C4 C5 -23.1(8) . . . . ?
O1 C3 C4 C9 -20.4(8) . . . . ?
C2 C3 C4 C9 160.6(6) . . . . ?
C9 C4 C5 C6 0.1(9) . . . . ?
C3 C4 C5 C6 -176.4(5) . . . . ?
C4 C5 C6 C7 -0.9(9) . . . . ?
C5 C6 C7 C8 1.2(9) . . . . ?
C5 C6 C7 C10 -179.5(6) . . . . ?
C6 C7 C8 C9 -0.8(9) . . . . ?
C10 C7 C8 C9 179.9(6) . . . . ?
C7 C8 C9 C4 0.0(10) . . . . ?
C5 C4 C9 C8 0.4(9) . . . . ?
C3 C4 C9 C8 176.8(5) . . . . ?
C17 P1 C11 C12 -93.5(5) . . . . ?
C23 P1 C11 C12 157.4(5) . . . . ?
Cu P1 C11 C12 32.1(5) . . . . ?
C17 P1 C11 C16 85.1(6) . . . . ?
C23 P1 C11 C16 -24.0(6) . . . . ?
Cu P1 C11 C16 -149.3(5) . . . . ?
C16 C11 C12 C13 -1.8(10) . . . . ?
P1 C11 C12 C13 176.8(5) . . . . ?
C11 C12 C13 C14 0.3(11) . . . . ?
C12 C13 C14 C15 1.1(12) . . . . ?
C13 C14 C15 C16 -1.0(13) . . . . ?
C12 C11 C16 C15 1.9(10) . . . . ?
P1 C11 C16 C15 -176.7(6) . . . . ?
C14 C15 C16 C11 -0.5(13) . . . . ?
C23 P1 C17 C18 87.9(6) . . . . ?
C11 P1 C17 C18 -20.4(6) . . . . ?
Cu P1 C17 C18 -147.5(5) . . . . ?
C23 P1 C17 C22 -95.2(5) . . . . ?
C11 P1 C17 C22 156.6(5) . . . . ?
Cu P1 C17 C22 29.5(5) . . . . ?
C22 C17 C18 C19 0.8(9) . . . . ?
P1 C17 C18 C19 177.8(5) . . . . ?
C17 C18 C19 C20 -0.5(11) . . . . ?
C18 C19 C20 C21 0.5(11) . . . . ?
C19 C20 C21 C22 -0.9(11) . . . . ?
C20 C21 C22 C17 1.3(10) . . . . ?
C18 C17 C22 C21 -1.2(9) . . . . ?
P1 C17 C22 C21 -178.4(5) . . . . ?
C17 P1 C23 C28 172.6(5) . . . . ?
C11 P1 C23 C28 -79.5(6) . . . . ?
Cu P1 C23 C28 47.6(6) . . . . ?
C17 P1 C23 C24 -5.2(6) . . . . ?
C11 P1 C23 C24 102.6(5) . . . . ?
Cu P1 C23 C24 -130.3(5) . . . . ?
C28 C23 C24 C25 1.3(10) . . . . ?
P1 C23 C24 C25 179.1(5) . . . . ?
C23 C24 C25 C26 0.5(11) . . . . ?
C24 C25 C26 C27 -1.8(13) . . . . ?
C25 C26 C27 C28 1.2(13) . . . . ?
C24 C23 C28 C27 -1.9(11) . . . . ?
P1 C23 C28 C27 -179.8(6) . . . . ?
C26 C27 C28 C23 0.6(13) . . . . ?
C41 P2 C29 C30 -98.9(5) . . . . ?
C35 P2 C29 C30 8.8(6) . . . . ?
Cu P2 C29 C30 137.5(5) . . . . ?
C41 P2 C29 C34 82.0(5) . . . . ?
C35 P2 C29 C34 -170.4(4) . . . . ?
Cu P2 C29 C34 -41.7(5) . . . . ?
C34 C29 C30 C31 -0.7(9) . . . . ?
P2 C29 C30 C31 -179.8(5) . . . . ?
C29 C30 C31 C32 1.3(11) . . . . ?
C30 C31 C32 C33 -2.2(11) . . . . ?
C31 C32 C33 C34 2.5(10) . . . . ?
C32 C33 C34 C29 -1.9(10) . . . . ?
C30 C29 C34 C33 0.9(9) . . . . ?
P2 C29 C34 C33 -179.9(5) . . . . ?
C41 P2 C35 C40 19.4(6) . . . . ?
C29 P2 C35 C40 -87.6(6) . . . . ?
Cu P2 C35 C40 143.6(5) . . . . ?
C41 P2 C35 C36 -160.9(5) . . . . ?
C29 P2 C35 C36 92.0(5) . . . . ?
Cu P2 C35 C36 -36.7(6) . . . . ?
C40 C35 C36 C37 0.1(10) . . . . ?
P2 C35 C36 C37 -179.5(5) . . . . ?
C35 C36 C37 C38 1.1(10) . . . . ?
C36 C37 C38 C39 -1.5(11) . . . . ?
C37 C38 C39 C40 0.7(11) . . . . ?
C36 C35 C40 C39 -1.0(9) . . . . ?
P2 C35 C40 C39 178.7(5) . . . . ?
C38 C39 C40 C35 0.6(10) . . . . ?
C29 P2 C41 C42 175.7(5) . . . . ?
C35 P2 C41 C42 68.3(5) . . . . ?
Cu P2 C41 C42 -58.3(5) . . . . ?
C29 P2 C41 C46 -8.2(5) . . . . ?
C35 P2 C41 C46 -115.5(5) . . . . ?
Cu P2 C41 C46 117.9(5) . . . . ?
C46 C41 C42 C43 -0.7(10) . . . . ?
P2 C41 C42 C43 175.6(5) . . . . ?
C41 C42 C43 C44 -0.3(11) . . . . ?
C42 C43 C44 C45 0.7(11) . . . . ?
C43 C44 C45 C46 0.0(12) . . . . ?
C42 C41 C46 C45 1.4(9) . . . . ?
P2 C41 C46 C45 -174.7(5) . . . . ?
C44 C45 C46 C41 -1.1(11) . . . . ?
